data_7014365
loop_
_publ_author_name
'Singh, Bandana'
'Drew, Michael G. B.'
'Kociok-Kohn, Gabriele'
'Molloy, Kieran C.'
'Singh, Nanhai'

_publ_section_title
;
 Unprecedented coordination of dithiocarbimate in multinuclear and
 heteroleptic complexes.
;
_journal_issue 3
_journal_name_full 'Dalton transactions (Cambridge, England : 2003)'
_journal_page_first 623
_journal_page_last 631
_journal_paper_doi 10.1039/c0dt00582g
_journal_volume 40
_journal_year 2011
_chemical_formula_moiety 'C44 H37 N O2 P2 Pd S3'
_chemical_formula_sum 'C44 H37 N O2 P2 Pd S3'
_chemical_formula_weight 876.27
_chemical_name_systematic
;
?
;
_space_group_IT_number 61
_symmetry_cell_setting orthorhombic
_symmetry_space_group_name_Hall '-P 2ac 2ab'
_symmetry_space_group_name_H-M 'P b c a'
_atom_sites_solution_hydrogens geom
_atom_sites_solution_primary direct
_atom_sites_solution_secondary difmap
_audit_creation_method SHELXL-97
_cell_angle_alpha 90.00
_cell_angle_beta 90.00
_cell_angle_gamma 90.00
_cell_formula_units_Z 8
_cell_length_a 16.3447(2)
_cell_length_b 18.3512(2)
_cell_length_c 25.5480(3)
_cell_measurement_reflns_used 115341
_cell_measurement_temperature 150(2)
_cell_measurement_theta_max 27.485
_cell_measurement_theta_min 2.910
_cell_volume 7662.99(15)
_computing_cell_refinement 'HKL Scalepack (Otwinski & Minor, 1997)'
_computing_data_collection 'Collect (Nonius BV, 1997-2000)'
_computing_data_reduction
;
DENZO-SCALEPACK Z. Otwinowski and W. Minor, "
Processing of X-ray Diffraction Data Collected in Oscillation Mode ",
Methods in Enzymology, Volume 276: Macromolecular Crystallography,
part A, p.307-326, 1997,C.W. Carter, Jr. & R. M. Sweet, Eds., Academic Press.
;
_computing_molecular_graphics 'ORTEP3 for Windows - Farrugia, L. J. J. Appl. Crystallogr. 1997, 30, 565'
_computing_publication_material
;
'WinGX publication routines, Farrugia,
L. J., J. Appl. Crystallogr., 1999, 32, 837-838
;
_computing_structure_refinement
;
SHELXL97 -Program for Crystal Structure Analysis (Release 97-2).
Sheldrick, G.M., Instit\"ut f\"ur Anorganische Chemie der Universit\"at,
Tammanstrasse 4, D-3400 G\"ottingen, Germany, 1998
;
_computing_structure_solution
;
SIR97- Altomare A., Burla M.C., Camalli M., Cascarano G.L., Giacovazzo C. ,
Guagliardi A., Moliterni A.G.G., Polidori G.,Spagna R.
(1999) J. Appl. Cryst. 32, 115-119
;
_diffrn_ambient_temperature 150(2)
_diffrn_measured_fraction_theta_full 0.997
_diffrn_measured_fraction_theta_max 0.997
_diffrn_measurement_device_type 'Nonius Kappa CCD'
_diffrn_measurement_method '519 1.2 degree images with \f and \w scans'
_diffrn_radiation_monochromator graphite
_diffrn_radiation_source 'fine-focus sealed tube'
_diffrn_radiation_type MoK\a
_diffrn_radiation_wavelength 0.71073
_diffrn_reflns_av_R_equivalents 0.0919
_diffrn_reflns_av_sigmaI/netI 0.0380
_diffrn_reflns_limit_h_max 21
_diffrn_reflns_limit_h_min -21
_diffrn_reflns_limit_k_max 23
_diffrn_reflns_limit_k_min -23
_diffrn_reflns_limit_l_max 33
_diffrn_reflns_limit_l_min -32
_diffrn_reflns_number 114928
_diffrn_reflns_theta_full 27.48
_diffrn_reflns_theta_max 27.48
_diffrn_reflns_theta_min 3.64
_diffrn_standards_decay_% 0
_diffrn_standards_number 0
_exptl_absorpt_coefficient_mu 0.771
_exptl_absorpt_correction_T_max 0.9131
_exptl_absorpt_correction_T_min 0.8305
_exptl_absorpt_correction_type none
_exptl_absorpt_process_details
;
multi-scan from symmetry-related measurements
Sortav (Blessing 1995)
;
_exptl_crystal_colour yellow
_exptl_crystal_density_diffrn 1.519
_exptl_crystal_density_method 'not measured'
_exptl_crystal_description plate
_exptl_crystal_F_000 3584
_exptl_crystal_size_max 0.25
_exptl_crystal_size_mid 0.25
_exptl_crystal_size_min 0.12
_refine_diff_density_max 0.898
_refine_diff_density_min -0.639
_refine_diff_density_rms 0.093
_refine_ls_extinction_method none
_refine_ls_goodness_of_fit_ref 1.020
_refine_ls_hydrogen_treatment constr
_refine_ls_matrix_type full
_refine_ls_number_parameters 516
_refine_ls_number_reflns 8754
_refine_ls_number_restraints 0
_refine_ls_restrained_S_all 1.020
_refine_ls_R_factor_all 0.0685
_refine_ls_R_factor_gt 0.0399
_refine_ls_shift/su_max 0.001
_refine_ls_shift/su_mean 0.000
_refine_ls_structure_factor_coef Fsqd
_refine_ls_weighting_details 'calc w=1/[\s^2^(Fo^2^)+(0.0549P)^2^+6.8949P] where P=(Fo^2^+2Fc^2^)/3'
_refine_ls_weighting_scheme calc
_refine_ls_wR_factor_gt 0.0952
_refine_ls_wR_factor_ref 0.1095
_reflns_number_gt 6307
_reflns_number_total 8754
_reflns_threshold_expression >2sigma(I)
_cod_data_source_file C0DT00582G.TXT
_cod_data_source_block complex2
_cod_depositor_comments
;
The following automatic conversions were performed:
'_exptl_absorpt_correction_type' value 'None' changed to 'none' according
to '/home/saulius/struct/CIF-dictionaries/cif_core.dic' dictionary named
'cif_core.dic' version 2.4.1 from 2010-06-29.

Automatic conversion script
Id: cif_fix_enum 1555 2011-01-17 13:19:09Z saulius 
;
_cod_database_code 7014365

loop_
_symmetry_equiv_pos_as_xyz
'x, y, z'
'-x+1/2, -y, z+1/2'
'x+1/2, -y+1/2, -z'
'-x, y+1/2, -z+1/2'
'-x, -y, -z'
'x-1/2, y, -z-1/2'
'-x-1/2, y-1/2, z'
'x, -y-1/2, z-1/2'

loop_
_atom_site_label
_atom_site_type_symbol
_atom_site_fract_x
_atom_site_fract_y
_atom_site_fract_z
_atom_site_U_iso_or_equiv
_atom_site_adp_type
_atom_site_occupancy
_atom_site_symmetry_multiplicity
_atom_site_calc_flag
_atom_site_refinement_flags
_atom_site_disorder_assembly
_atom_site_disorder_group
Pd Pd 0.454724(13) 0.105341(11) 0.241901(9) 0.02755(8) Uani 1 1 d . . .
S1 S 0.46502(5) 0.11500(4) 0.33167(3) 0.03321(18) Uani 1 1 d . . .
S2 S 0.38220(5) 0.21178(4) 0.26300(3) 0.03468(18) Uani 1 1 d . . .
S3 S 0.40713(5) 0.22408(4) 0.42687(3) 0.0376(2) Uani 1 1 d . . .
P1 P 0.51714(5) -0.00755(4) 0.24159(3) 0.03071(18) Uani 1 1 d . A .
P2 P 0.44333(5) 0.12020(4) 0.15176(3) 0.02880(17) Uani 1 1 d . . .
O1 O 0.36188(15) 0.27791(12) 0.45564(10) 0.0476(6) Uani 1 1 d . . .
O2 O 0.49472(14) 0.22311(13) 0.43267(9) 0.0463(6) Uani 1 1 d . . .
N N 0.38064(16) 0.23719(13) 0.36538(11) 0.0358(6) Uani 1 1 d . . .
C1 C 0.40653(18) 0.19446(15) 0.32840(12) 0.0312(7) Uani 1 1 d . . .
C2 C 0.3696(2) 0.13752(17) 0.44638(12) 0.0350(7) Uani 1 1 d . . .
C3 C 0.2866(2) 0.12863(19) 0.45554(13) 0.0401(8) Uani 1 1 d . . .
H3 H 0.2500 0.1681 0.4501 0.048 Uiso 1 1 calc R . .
C4 C 0.2574(2) 0.06212(19) 0.47259(13) 0.0453(8) Uani 1 1 d . . .
H4 H 0.2005 0.0565 0.4790 0.054 Uiso 1 1 calc R . .
C5 C 0.3092(3) 0.0035(2) 0.48060(14) 0.0472(9) Uani 1 1 d . . .
C6 C 0.3920(2) 0.0133(2) 0.47067(14) 0.0488(9) Uani 1 1 d . . .
H6 H 0.4285 -0.0264 0.4757 0.059 Uiso 1 1 calc R . .
C7 C 0.4229(2) 0.0794(2) 0.45361(13) 0.0429(8) Uani 1 1 d . . .
H7 H 0.4797 0.0849 0.4469 0.051 Uiso 1 1 calc R . .
C8 C 0.2762(3) -0.0688(2) 0.49901(17) 0.0672(12) Uani 1 1 d . . .
H8A H 0.2417 -0.0613 0.5299 0.101 Uiso 1 1 calc R . .
H8B H 0.3218 -0.1011 0.5080 0.101 Uiso 1 1 calc R . .
H8C H 0.2436 -0.0910 0.4710 0.101 Uiso 1 1 calc R . .
C9 C 0.55063(19) -0.04074(16) 0.30585(12) 0.0318(7) Uani 1 1 d . . .
C10 C 0.6300(13) -0.0321(14) 0.3252(9) 0.059(5) Uani 0.49(3) 1 d P A 1
H10 H 0.6691 -0.0068 0.3046 0.071 Uiso 0.49(3) 1 calc PR A 1
C11 C 0.6531(15) -0.0586(16) 0.3727(8) 0.079(7) Uani 0.49(3) 1 d P A 1
H11 H 0.7085 -0.0531 0.3834 0.095 Uiso 0.49(3) 1 calc PR A 1
C13 C 0.5219(10) -0.1007(10) 0.3875(7) 0.054(5) Uani 0.49(3) 1 d P A 1
H13 H 0.4849 -0.1260 0.4096 0.065 Uiso 0.49(3) 1 calc PR A 1
C14 C 0.4946(8) -0.0740(10) 0.3395(7) 0.057(4) Uani 0.49(3) 1 d P A 1
H14 H 0.4387 -0.0783 0.3299 0.068 Uiso 0.49(3) 1 calc PR A 1
C10A C 0.6144(10) -0.0076(8) 0.3288(7) 0.032(2) Uani 0.51(3) 1 d P A 2
H10A H 0.6408 0.0315 0.3112 0.039 Uiso 0.51(3) 1 calc PR A 2
C11A C 0.6426(11) -0.0291(8) 0.3775(8) 0.045(3) Uani 0.51(3) 1 d P A 2
H11A H 0.6869 -0.0044 0.3937 0.054 Uiso 0.51(3) 1 calc PR A 2
C13A C 0.5397(16) -0.1212(12) 0.3797(8) 0.085(7) Uani 0.51(3) 1 d P A 2
H13A H 0.5111 -0.1597 0.3965 0.102 Uiso 0.51(3) 1 calc PR A 2
C14A C 0.5142(14) -0.0976(11) 0.3302(8) 0.075(6) Uani 0.51(3) 1 d P A 2
H14A H 0.4703 -0.1221 0.3133 0.090 Uiso 0.51(3) 1 calc PR A 2
C12 C 0.6027(2) -0.09080(19) 0.40353(15) 0.0476(9) Uani 1 1 d . . .
H12 H 0.6203 -0.1077 0.4368 0.057 Uiso 1 1 calc R A 1
C15 C 0.4435(2) -0.07680(17) 0.22273(14) 0.0383(8) Uani 1 1 d . . .
C16 C 0.3616(2) -0.0602(2) 0.22838(17) 0.0548(10) Uani 1 1 d . A .
H16 H 0.3461 -0.0119 0.2374 0.066 Uiso 1 1 calc R . .
C17 C 0.3019(3) -0.1123(2) 0.2211(2) 0.0661(13) Uani 1 1 d . . .
H17 H 0.2459 -0.0999 0.2261 0.079 Uiso 1 1 calc R A .
C18 C 0.3227(3) -0.1813(2) 0.20696(16) 0.0551(10) Uani 1 1 d . A .
H18 H 0.2814 -0.2168 0.2010 0.066 Uiso 1 1 calc R . .
C19 C 0.4021(3) -0.1988(2) 0.2015(2) 0.0848(18) Uani 1 1 d . . .
H19 H 0.4168 -0.2470 0.1915 0.102 Uiso 1 1 calc R A .
C20 C 0.4628(2) -0.1475(2) 0.2101(2) 0.0841(19) Uani 1 1 d . A .
H20 H 0.5186 -0.1614 0.2074 0.101 Uiso 1 1 calc R . .
C21 C 0.6118(2) -0.01021(17) 0.20378(12) 0.0345(7) Uani 1 1 d . . .
C22 C 0.65679(19) 0.05396(19) 0.20362(14) 0.0402(8) Uani 1 1 d . A .
H22 H 0.6358 0.0956 0.2211 0.048 Uiso 1 1 calc R . .
C23 C 0.7318(2) 0.0584(2) 0.17842(15) 0.0514(9) Uani 1 1 d . . .
H23 H 0.7621 0.1026 0.1788 0.062 Uiso 1 1 calc R A .
C24 C 0.7618(3) -0.0016(3) 0.15308(15) 0.0616(12) Uani 1 1 d . A .
H24 H 0.8131 0.0009 0.1357 0.074 Uiso 1 1 calc R . .
C25 C 0.7181(3) -0.0653(3) 0.15272(18) 0.0794(16) Uani 1 1 d . . .
H25 H 0.7397 -0.1066 0.1351 0.095 Uiso 1 1 calc R A .
C26 C 0.6425(3) -0.0705(2) 0.17785(16) 0.0636(12) Uani 1 1 d . A .
H26 H 0.6125 -0.1149 0.1772 0.076 Uiso 1 1 calc R . .
C27 C 0.45131(18) 0.03875(15) 0.11049(12) 0.0305(6) Uani 1 1 d . . .
C28 C 0.3828(2) -0.00535(17) 0.10481(14) 0.0397(8) Uani 1 1 d . . .
H28 H 0.3314 0.0104 0.1181 0.048 Uiso 1 1 calc R . .
C29 C 0.3889(2) -0.07236(18) 0.07974(15) 0.0478(9) Uani 1 1 d . . .
H29 H 0.3420 -0.1026 0.0763 0.057 Uiso 1 1 calc R . .
C30 C 0.4631(2) -0.09493(18) 0.05990(14) 0.0449(9) Uani 1 1 d . . .
H30 H 0.4674 -0.1409 0.0430 0.054 Uiso 1 1 calc R . .
C31 C 0.5309(2) -0.05117(19) 0.06454(13) 0.0444(8) Uani 1 1 d . . .
H31 H 0.5817 -0.0665 0.0501 0.053 Uiso 1 1 calc R . .
C32 C 0.5257(2) 0.01550(17) 0.09031(13) 0.0369(7) Uani 1 1 d . . .
H32 H 0.5730 0.0451 0.0941 0.044 Uiso 1 1 calc R . .
C33 C 0.52211(18) 0.18128(15) 0.12659(13) 0.0317(7) Uani 1 1 d . . .
C34 C 0.53651(19) 0.19025(17) 0.07359(13) 0.0358(7) Uani 1 1 d . . .
H34 H 0.5034 0.1652 0.0489 0.043 Uiso 1 1 calc R . .
C35 C 0.5990(2) 0.23550(17) 0.05624(14) 0.0423(8) Uani 1 1 d . . .
H35 H 0.6074 0.2426 0.0198 0.051 Uiso 1 1 calc R . .
C36 C 0.6491(2) 0.27030(19) 0.09224(15) 0.0488(9) Uani 1 1 d . . .
H36 H 0.6930 0.2999 0.0804 0.059 Uiso 1 1 calc R . .
C37 C 0.6353(2) 0.26212(19) 0.14508(15) 0.0478(9) Uani 1 1 d . . .
H37 H 0.6696 0.2863 0.1696 0.057 Uiso 1 1 calc R . .
C38 C 0.5713(2) 0.21842(16) 0.16268(14) 0.0373(7) Uani 1 1 d . . .
H38 H 0.5610 0.2138 0.1991 0.045 Uiso 1 1 calc R . .
C39 C 0.34519(18) 0.15909(17) 0.13201(13) 0.0349(7) Uani 1 1 d . . .
C40 C 0.3372(2) 0.2081(2) 0.09078(14) 0.0465(9) Uani 1 1 d . . .
H40 H 0.3846 0.2259 0.0735 0.056 Uiso 1 1 calc R . .
C41 C 0.2601(2) 0.2312(2) 0.07475(16) 0.0614(11) Uani 1 1 d . . .
H41 H 0.2552 0.2649 0.0467 0.074 Uiso 1 1 calc R . .
C42 C 0.1912(2) 0.2056(3) 0.09925(18) 0.0664(13) Uani 1 1 d . . .
H42 H 0.1386 0.2211 0.0879 0.080 Uiso 1 1 calc R . .
C43 C 0.1982(2) 0.1578(2) 0.14023(18) 0.0568(11) Uani 1 1 d . . .
H43 H 0.1504 0.1400 0.1571 0.068 Uiso 1 1 calc R . .
C44 C 0.2746(2) 0.13510(19) 0.15717(15) 0.0440(8) Uani 1 1 d . . .
H44 H 0.2788 0.1029 0.1862 0.053 Uiso 1 1 calc R . .

loop_
_atom_site_aniso_label
_atom_site_aniso_U_11
_atom_site_aniso_U_22
_atom_site_aniso_U_33
_atom_site_aniso_U_23
_atom_site_aniso_U_13
_atom_site_aniso_U_12
Pd 0.02481(13) 0.01997(12) 0.03789(15) -0.00155(9) 0.00241(9) -0.00075(9)
S1 0.0339(4) 0.0268(4) 0.0389(4) -0.0035(3) 0.0001(3) 0.0053(3)
S2 0.0347(4) 0.0257(4) 0.0437(5) -0.0008(3) 0.0023(3) 0.0046(3)
S3 0.0339(4) 0.0347(4) 0.0443(5) -0.0089(3) 0.0020(4) -0.0014(3)
P1 0.0311(4) 0.0201(4) 0.0409(5) -0.0013(3) -0.0004(3) 0.0006(3)
P2 0.0237(4) 0.0233(4) 0.0394(4) -0.0020(3) 0.0020(3) -0.0010(3)
O1 0.0514(15) 0.0389(13) 0.0525(15) -0.0150(11) 0.0068(12) 0.0000(11)
O2 0.0304(13) 0.0516(15) 0.0570(15) -0.0102(12) -0.0038(11) -0.0061(11)
N 0.0327(14) 0.0268(13) 0.0479(16) -0.0044(12) 0.0034(12) 0.0014(11)
C1 0.0230(15) 0.0251(14) 0.0455(18) 0.0000(13) 0.0023(13) -0.0050(12)
C2 0.0358(18) 0.0363(17) 0.0329(17) -0.0035(13) -0.0030(14) 0.0023(14)
C3 0.0365(18) 0.0401(18) 0.0436(19) -0.0029(15) -0.0040(15) 0.0036(15)
C4 0.043(2) 0.048(2) 0.045(2) -0.0036(16) -0.0009(16) -0.0078(17)
C5 0.064(3) 0.0404(19) 0.037(2) -0.0032(15) -0.0031(17) -0.0057(18)
C6 0.059(2) 0.042(2) 0.046(2) 0.0012(16) -0.0047(18) 0.0115(18)
C7 0.0387(19) 0.050(2) 0.0397(19) -0.0014(16) -0.0010(15) 0.0093(16)
C8 0.098(4) 0.043(2) 0.061(3) 0.0026(19) 0.002(2) -0.009(2)
C9 0.0348(17) 0.0200(14) 0.0405(18) -0.0024(12) 0.0026(14) 0.0009(13)
C10 0.031(8) 0.080(13) 0.067(9) 0.024(10) -0.008(6) -0.020(8)
C11 0.067(12) 0.113(17) 0.058(9) 0.037(10) -0.039(8) -0.059(11)
C13 0.054(6) 0.049(9) 0.060(7) 0.022(6) 0.026(6) 0.015(6)
C14 0.033(4) 0.067(10) 0.070(8) 0.033(7) 0.014(5) 0.019(6)
C10A 0.026(5) 0.033(5) 0.039(5) 0.009(4) 0.002(4) 0.003(4)
C11A 0.033(5) 0.048(7) 0.053(6) 0.000(6) 0.000(4) -0.006(5)
C13A 0.142(17) 0.046(9) 0.068(10) 0.040(7) -0.061(10) -0.054(10)
C14A 0.083(12) 0.050(9) 0.091(11) 0.028(7) -0.044(10) -0.051(8)
C12 0.061(3) 0.043(2) 0.039(2) 0.0020(16) -0.0070(18) -0.0036(18)
C15 0.0408(19) 0.0248(15) 0.049(2) -0.0002(14) -0.0110(15) -0.0025(14)
C16 0.047(2) 0.0349(19) 0.083(3) -0.0191(18) 0.023(2) -0.0105(16)
C17 0.050(2) 0.054(3) 0.095(3) -0.023(2) 0.027(2) -0.018(2)
C18 0.059(3) 0.0356(19) 0.071(3) -0.0010(18) -0.009(2) -0.0150(18)
C19 0.051(3) 0.031(2) 0.172(5) -0.035(3) -0.041(3) 0.0069(19)
C20 0.035(2) 0.034(2) 0.183(6) -0.036(3) -0.036(3) 0.0104(17)
C21 0.0368(18) 0.0315(16) 0.0351(17) 0.0047(13) -0.0006(14) 0.0084(14)
C22 0.0282(17) 0.0438(19) 0.049(2) -0.0041(15) 0.0008(15) 0.0028(14)
C23 0.0314(19) 0.070(3) 0.052(2) 0.007(2) 0.0009(16) -0.0018(18)
C24 0.048(2) 0.088(3) 0.049(2) 0.021(2) 0.0150(19) 0.026(2)
C25 0.106(4) 0.066(3) 0.066(3) 0.013(2) 0.045(3) 0.048(3)
C26 0.096(3) 0.038(2) 0.057(2) 0.0041(18) 0.029(2) 0.017(2)
C27 0.0345(17) 0.0232(14) 0.0337(16) -0.0011(12) -0.0038(13) 0.0012(12)
C28 0.0376(19) 0.0289(16) 0.053(2) -0.0029(14) -0.0052(15) -0.0020(14)
C29 0.050(2) 0.0319(17) 0.062(2) -0.0054(16) -0.0142(18) -0.0042(16)
C30 0.066(3) 0.0283(17) 0.040(2) -0.0061(14) -0.0080(17) 0.0065(17)
C31 0.052(2) 0.0402(19) 0.041(2) -0.0059(15) 0.0042(16) 0.0095(17)
C32 0.0368(18) 0.0332(17) 0.0406(19) -0.0045(14) 0.0020(14) 0.0007(14)
C33 0.0260(15) 0.0238(14) 0.0453(19) -0.0016(13) 0.0037(13) 0.0013(12)
C34 0.0330(18) 0.0306(16) 0.0438(19) -0.0016(13) 0.0032(14) 0.0010(13)
C35 0.046(2) 0.0315(17) 0.049(2) 0.0014(15) 0.0149(16) 0.0000(15)
C36 0.047(2) 0.0388(19) 0.061(2) -0.0076(17) 0.0176(18) -0.0159(16)
C37 0.044(2) 0.0407(19) 0.059(2) -0.0084(17) 0.0044(17) -0.0161(16)
C38 0.0374(18) 0.0305(16) 0.0442(19) -0.0050(14) 0.0065(15) -0.0051(14)
C39 0.0246(16) 0.0321(16) 0.0481(19) -0.0077(14) -0.0018(14) 0.0015(13)
C40 0.0341(19) 0.052(2) 0.053(2) 0.0050(17) -0.0028(16) 0.0117(16)
C41 0.048(2) 0.078(3) 0.059(2) 0.001(2) -0.008(2) 0.027(2)
C42 0.039(2) 0.089(3) 0.071(3) -0.030(3) -0.014(2) 0.022(2)
C43 0.0292(19) 0.066(3) 0.075(3) -0.025(2) 0.0051(18) 0.0007(18)
C44 0.0322(18) 0.0434(19) 0.056(2) -0.0107(16) 0.0047(16) 0.0015(15)

loop_
_atom_type_symbol
_atom_type_description
_atom_type_scat_dispersion_real
_atom_type_scat_dispersion_imag
_atom_type_scat_source
C C 0.0033 0.0016 'International Tables Vol C Tables 4.2.6.8 and 6.1.1.4'
H H 0.0000 0.0000 'International Tables Vol C Tables 4.2.6.8 and 6.1.1.4'
P P 0.1023 0.0942 'International Tables Vol C Tables 4.2.6.8 and 6.1.1.4'
S S 0.1246 0.1234 'International Tables Vol C Tables 4.2.6.8 and 6.1.1.4'
N N 0.0061 0.0033 'International Tables Vol C Tables 4.2.6.8 and 6.1.1.4'
O O 0.0106 0.0060 'International Tables Vol C Tables 4.2.6.8 and 6.1.1.4'
Pd Pd -0.9988 1.0072 'International Tables Vol C Tables 4.2.6.8 and 6.1.1.4'

loop_
_geom_angle_atom_site_label_1
_geom_angle_atom_site_label_2
_geom_angle_atom_site_label_3
_geom_angle
_geom_angle_site_symmetry_1
_geom_angle_site_symmetry_3
_geom_angle_publ_flag
S1 Pd P1 92.30(3) . . ?
S1 Pd P2 168.85(3) . . ?
P1 Pd P2 97.88(3) . . ?
S1 Pd S2 75.20(3) . . ?
P1 Pd S2 166.00(3) . . ?
P2 Pd S2 95.13(3) . . ?
C1 S1 Pd 88.67(11) . . ?
C1 S2 Pd 87.32(10) . . ?
O1 S3 O2 117.89(15) . . ?
O1 S3 N 104.62(14) . . ?
O2 S3 N 111.20(14) . . ?
O1 S3 C2 107.10(15) . . ?
O2 S3 C2 107.67(15) . . ?
N S3 C2 107.93(14) . . ?
C15 P1 C21 113.76(16) . . ?
C15 P1 C9 101.71(15) . . ?
C21 P1 C9 102.23(14) . . ?
C15 P1 Pd 109.63(11) . . ?
C21 P1 Pd 113.61(10) . . ?
C9 P1 Pd 115.25(10) . . ?
C33 P2 C39 106.41(14) . . ?
C33 P2 C27 104.36(14) . . ?
C39 P2 C27 102.83(14) . . ?
C33 P2 Pd 111.37(11) . . ?
C39 P2 Pd 112.93(11) . . ?
C27 P2 Pd 117.89(10) . . ?
C1 N S3 121.3(2) . . ?
N C1 S1 130.4(3) . . ?
N C1 S2 120.8(2) . . ?
S1 C1 S2 108.81(17) . . ?
C3 C2 C7 120.0(3) . . ?
C3 C2 S3 119.4(2) . . ?
C7 C2 S3 120.6(3) . . ?
C4 C3 C2 119.7(3) . . ?
C4 C3 H3 120.1 . . ?
C2 C3 H3 120.1 . . ?
C3 C4 C5 121.5(4) . . ?
C3 C4 H4 119.3 . . ?
C5 C4 H4 119.3 . . ?
C4 C5 C6 117.9(3) . . ?
C4 C5 C8 120.8(4) . . ?
C6 C5 C8 121.3(4) . . ?
C7 C6 C5 121.7(3) . . ?
C7 C6 H6 119.1 . . ?
C5 C6 H6 119.1 . . ?
C6 C7 C2 119.2(3) . . ?
C6 C7 H7 120.4 . . ?
C2 C7 H7 120.4 . . ?
C5 C8 H8A 109.5 . . ?
C5 C8 H8B 109.5 . . ?
H8A C8 H8B 109.5 . . ?
C5 C8 H8C 109.5 . . ?
H8A C8 H8C 109.5 . . ?
H8B C8 H8C 109.5 . . ?
C10A C9 C14A 119.4(10) . . ?
C10A C9 C14 116.0(11) . . ?
C14A C9 C10 109.5(10) . . ?
C14 C9 C10 116.1(11) . . ?
C10A C9 P1 118.2(8) . . ?
C14A C9 P1 122.4(7) . . ?
C14 C9 P1 120.0(7) . . ?
C10 C9 P1 123.8(9) . . ?
C11 C10 C9 122.2(17) . . ?
C11 C10 H10 118.9 . . ?
C9 C10 H10 118.9 . . ?
C12 C11 C10 122.2(17) . . ?
C12 C11 H11 118.9 . . ?
C10 C11 H11 118.9 . . ?
C14 C13 C12 121.1(13) . . ?
C14 C13 H13 119.4 . . ?
C12 C13 H13 119.4 . . ?
C13 C14 C9 119.0(13) . . ?
C13 C14 H14 120.5 . . ?
C9 C14 H14 120.5 . . ?
C9 C10A C11A 121.5(14) . . ?
C9 C10A H10A 119.3 . . ?
C11A C10A H10A 119.3 . . ?
C10A C11A C12 118.7(15) . . ?
C10A C11A H11A 120.7 . . ?
C12 C11A H11A 120.7 . . ?
C12 C13A C14A 121.2(14) . . ?
C12 C13A H13A 119.4 . . ?
C14A C13A H13A 119.4 . . ?
C9 C14A C13A 121.5(11) . . ?
C9 C14A H14A 119.3 . . ?
C13A C14A H14A 119.3 . . ?
C11 C12 C13A 114.3(11) . . ?
C11 C12 C13 119.1(11) . . ?
C13A C12 C11A 117.7(11) . . ?
C13 C12 C11A 112.8(11) . . ?
C11 C12 H12 120.4 . . ?
C13A C12 H12 120.7 . . ?
C13 C12 H12 120.4 . . ?
C11A C12 H12 121.6 . . ?
C20 C15 C16 117.2(3) . . ?
C20 C15 P1 124.8(3) . . ?
C16 C15 P1 117.4(3) . . ?
C17 C16 C15 121.3(3) . . ?
C17 C16 H16 119.4 . . ?
C15 C16 H16 119.4 . . ?
C18 C17 C16 120.3(4) . . ?
C18 C17 H17 119.9 . . ?
C16 C17 H17 119.9 . . ?
C19 C18 C17 119.5(4) . . ?
C19 C18 H18 120.3 . . ?
C17 C18 H18 120.3 . . ?
C18 C19 C20 120.8(4) . . ?
C18 C19 H19 119.6 . . ?
C20 C19 H19 119.6 . . ?
C15 C20 C19 120.9(4) . . ?
C15 C20 H20 119.5 . . ?
C19 C20 H20 119.5 . . ?
C26 C21 C22 119.0(3) . . ?
C26 C21 P1 125.6(3) . . ?
C22 C21 P1 115.3(2) . . ?
C23 C22 C21 121.3(3) . . ?
C23 C22 H22 119.3 . . ?
C21 C22 H22 119.3 . . ?
C24 C23 C22 119.3(4) . . ?
C24 C23 H23 120.4 . . ?
C22 C23 H23 120.4 . . ?
C23 C24 C25 120.2(4) . . ?
C23 C24 H24 119.9 . . ?
C25 C24 H24 119.9 . . ?
C24 C25 C26 121.2(4) . . ?
C24 C25 H25 119.4 . . ?
C26 C25 H25 119.4 . . ?
C21 C26 C25 119.0(4) . . ?
C21 C26 H26 120.5 . . ?
C25 C26 H26 120.5 . . ?
C32 C27 C28 119.2(3) . . ?
C32 C27 P2 121.8(2) . . ?
C28 C27 P2 118.5(2) . . ?
C27 C28 C29 120.3(3) . . ?
C27 C28 H28 119.8 . . ?
C29 C28 H28 119.8 . . ?
C30 C29 C28 119.9(3) . . ?
C30 C29 H29 120.0 . . ?
C28 C29 H29 120.0 . . ?
C31 C30 C29 120.2(3) . . ?
C31 C30 H30 119.9 . . ?
C29 C30 H30 119.9 . . ?
C30 C31 C32 120.3(3) . . ?
C30 C31 H31 119.8 . . ?
C32 C31 H31 119.8 . . ?
C27 C32 C31 120.0(3) . . ?
C27 C32 H32 120.0 . . ?
C31 C32 H32 120.0 . . ?
C34 C33 C38 119.3(3) . . ?
C34 C33 P2 122.5(2) . . ?
C38 C33 P2 118.2(2) . . ?
C33 C34 C35 120.6(3) . . ?
C33 C34 H34 119.7 . . ?
C35 C34 H34 119.7 . . ?
C36 C35 C34 119.8(3) . . ?
C36 C35 H35 120.1 . . ?
C34 C35 H35 120.1 . . ?
C37 C36 C35 120.3(3) . . ?
C37 C36 H36 119.9 . . ?
C35 C36 H36 119.9 . . ?
C36 C37 C38 120.1(3) . . ?
C36 C37 H37 119.9 . . ?
C38 C37 H37 119.9 . . ?
C37 C38 C33 119.9(3) . . ?
C37 C38 H38 120.0 . . ?
C33 C38 H38 120.0 . . ?
C40 C39 C44 118.4(3) . . ?
C40 C39 P2 123.0(2) . . ?
C44 C39 P2 118.5(3) . . ?
C39 C40 C41 120.3(4) . . ?
C39 C40 H40 119.8 . . ?
C41 C40 H40 119.8 . . ?
C42 C41 C40 120.4(4) . . ?
C42 C41 H41 119.8 . . ?
C40 C41 H41 119.8 . . ?
C43 C42 C41 119.9(4) . . ?
C43 C42 H42 120.1 . . ?
C41 C42 H42 120.1 . . ?
C42 C43 C44 120.4(4) . . ?
C42 C43 H43 119.8 . . ?
C44 C43 H43 119.8 . . ?
C43 C44 C39 120.5(4) . . ?
C43 C44 H44 119.7 . . ?
C39 C44 H44 119.7 . . ?

loop_
_geom_bond_atom_site_label_1
_geom_bond_atom_site_label_2
_geom_bond_distance
_geom_bond_site_symmetry_2
_geom_bond_publ_flag
Pd S1 2.3064(8) . ?
Pd P1 2.3092(8) . ?
Pd P2 2.3265(9) . ?
Pd S2 2.3476(8) . ?
S1 C1 1.746(3) . ?
S2 C1 1.747(3) . ?
S3 O1 1.437(2) . ?
S3 O2 1.439(2) . ?
S3 N 1.647(3) . ?
S3 C2 1.774(3) . ?
P1 C15 1.816(3) . ?
P1 C21 1.825(3) . ?
P1 C9 1.835(3) . ?
P2 C33 1.824(3) . ?
P2 C39 1.827(3) . ?
P2 C27 1.834(3) . ?
N C1 1.298(4) . ?
C2 C3 1.387(4) . ?
C2 C7 1.389(5) . ?
C3 C4 1.381(5) . ?
C3 H3 0.9500 . ?
C4 C5 1.384(5) . ?
C4 H4 0.9500 . ?
C5 C6 1.390(5) . ?
C5 C8 1.507(5) . ?
C6 C7 1.384(5) . ?
C6 H6 0.9500 . ?
C7 H7 0.9500 . ?
C8 H8A 0.9800 . ?
C8 H8B 0.9800 . ?
C8 H8C 0.9800 . ?
C9 C10A 1.341(19) . ?
C9 C14A 1.353(15) . ?
C9 C14 1.397(16) . ?
C9 C10 1.40(2) . ?
C10 C11 1.36(3) . ?
C10 H10 0.9500 . ?
C11 C12 1.28(2) . ?
C11 H11 0.9500 . ?
C13 C14 1.39(3) . ?
C13 C12 1.40(2) . ?
C13 H13 0.9500 . ?
C14 H14 0.9500 . ?
C10A C11A 1.39(3) . ?
C10A H10A 0.9500 . ?
C11A C12 1.465(19) . ?
C11A H11A 0.9500 . ?
C13A C12 1.320(18) . ?
C13A C14A 1.40(2) . ?
C13A H13A 0.9500 . ?
C14A H14A 0.9500 . ?
C12 H12 0.9500 . ?
C15 C20 1.374(5) . ?
C15 C16 1.380(5) . ?
C16 C17 1.380(5) . ?
C16 H16 0.9500 . ?
C17 C18 1.360(5) . ?
C17 H17 0.9500 . ?
C18 C19 1.345(6) . ?
C18 H18 0.9500 . ?
C19 C20 1.386(5) . ?
C19 H19 0.9500 . ?
C20 H20 0.9500 . ?
C21 C26 1.384(5) . ?
C21 C22 1.388(5) . ?
C22 C23 1.388(5) . ?
C22 H22 0.9500 . ?
C23 C24 1.368(6) . ?
C23 H23 0.9500 . ?
C24 C25 1.369(7) . ?
C24 H24 0.9500 . ?
C25 C26 1.397(6) . ?
C25 H25 0.9500 . ?
C26 H26 0.9500 . ?
C27 C32 1.388(4) . ?
C27 C28 1.390(4) . ?
C28 C29 1.390(5) . ?
C28 H28 0.9500 . ?
C29 C30 1.378(5) . ?
C29 H29 0.9500 . ?
C30 C31 1.374(5) . ?
C30 H30 0.9500 . ?
C31 C32 1.392(4) . ?
C31 H31 0.9500 . ?
C32 H32 0.9500 . ?
C33 C34 1.384(5) . ?
C33 C38 1.400(4) . ?
C34 C35 1.389(4) . ?
C34 H34 0.9500 . ?
C35 C36 1.387(5) . ?
C35 H35 0.9500 . ?
C36 C37 1.377(5) . ?
C36 H36 0.9500 . ?
C37 C38 1.393(4) . ?
C37 H37 0.9500 . ?
C38 H38 0.9500 . ?
C39 C40 1.391(5) . ?
C39 C44 1.392(5) . ?
C40 C41 1.391(5) . ?
C40 H40 0.9500 . ?
C41 C42 1.372(6) . ?
C41 H41 0.9500 . ?
C42 C43 1.371(6) . ?
C42 H42 0.9500 . ?
C43 C44 1.386(5) . ?
C43 H43 0.9500 . ?
C44 H44 0.9500 . ?
